data_2201095
loop_
_publ_author_name
'Laavanya, Parthasarathi'
'Panchanatheswaran, Krishnaswamy'
'Muthukumar, Manivannan'
'Jeyaraman, Ramasubbu'
'Krause Bauer, Jeanette A.'

_publ_section_title
;
 2,3,4,5-Tetrahydro-<i>r</i>-2,<i>c</i>-4-diphenyl-1,5-benzothiazepine
;
_journal_issue 6
_journal_name_full 'Acta Crystallographica Section E'
_journal_page_first o701
_journal_page_last o702
_journal_paper_doi 10.1107/S160053680200853X
_journal_volume 58
_journal_year 2002
_chemical_formula_iupac 'C21 H19 N S'
_chemical_formula_moiety 'C21 H19 N S'
_chemical_formula_sum 'C21 H19 N S'
_chemical_formula_weight 317.43
_chemical_name_systematic
;
2,3,4,5-tetrahydro-r-2,c-4-diphenyl-1,5-benzothiazepine
;
_space_group_IT_number 14
_symmetry_cell_setting monoclinic
_symmetry_space_group_name_Hall '-P 2yn'
_symmetry_space_group_name_H-M 'P 1 21/n 1'
_atom_sites_solution_hydrogens geom
_atom_sites_solution_primary direct
_atom_sites_solution_secondary difmap
_audit_creation_method SHELXL-97
_cell_angle_alpha 90.00
_cell_angle_beta 107.327(3)
_cell_angle_gamma 90.00
_cell_formula_units_Z 4
_cell_length_a 13.4782(15)
_cell_length_b 6.0737(7)
_cell_length_c 21.918(3)
_cell_measurement_reflns_used 1726
_cell_measurement_temperature 150(2)
_cell_measurement_theta_max 28
_cell_measurement_theta_min 10
_cell_volume 1712.8(4)
_computing_cell_refinement 'SAINT (Bruker, 1997)'
_computing_data_collection 'SMART (Bruker, 1997)'
_computing_data_reduction SAINT
_computing_molecular_graphics 'ZORTEP (Zsolnai, 1997)'
_computing_publication_material 'SHELXL97 (Sheldrick, 1997) and PARST96 (Nardelli, 1983)'
_computing_structure_refinement 'SHELXL97 (Sheldrick, 1997)'
_computing_structure_solution 'SIR97 (Altomare et al., 1997)'
_diffrn_ambient_temperature 150(2)
_diffrn_measured_fraction_theta_full 0.981
_diffrn_measured_fraction_theta_max 0.981
_diffrn_measurement_device_type 'Siemens SMART 1K CCD'
_diffrn_measurement_method \w-2\q
_diffrn_radiation_monochromator graphite
_diffrn_radiation_source 'fine-focus sealed tube'
_diffrn_radiation_type MoK\a
_diffrn_radiation_wavelength 0.71073
_diffrn_reflns_av_R_equivalents 0.087
_diffrn_reflns_av_sigmaI/netI 0.1227
_diffrn_reflns_limit_h_max 17
_diffrn_reflns_limit_h_min -17
_diffrn_reflns_limit_k_max 7
_diffrn_reflns_limit_k_min -8
_diffrn_reflns_limit_l_max 23
_diffrn_reflns_limit_l_min -29
_diffrn_reflns_number 10671
_diffrn_reflns_theta_full 28.29
_diffrn_reflns_theta_max 28.29
_diffrn_reflns_theta_min 2.88
_diffrn_standards_decay_% 0
_diffrn_standards_number 0
_exptl_absorpt_coefficient_mu 0.188
_exptl_absorpt_correction_T_max 0.985
_exptl_absorpt_correction_T_min 0.922
_exptl_absorpt_correction_type empirical
_exptl_absorpt_process_details '(SADABS; Sheldrick, 1996)'
_exptl_crystal_colour colorless
_exptl_crystal_density_diffrn 1.231
_exptl_crystal_density_method 'not measured'
_exptl_crystal_description needle
_exptl_crystal_F_000 672
_exptl_crystal_size_max 0.44
_exptl_crystal_size_mid 0.09
_exptl_crystal_size_min 0.08
_refine_diff_density_max 0.19
_refine_diff_density_min -0.28
_refine_ls_extinction_method none
_refine_ls_goodness_of_fit_ref 0.86
_refine_ls_hydrogen_treatment mixed
_refine_ls_matrix_type full
_refine_ls_number_parameters 230
_refine_ls_number_reflns 4168
_refine_ls_number_restraints 0
_refine_ls_restrained_S_all 0.86
_refine_ls_R_factor_all 0.149
_refine_ls_R_factor_gt 0.054
_refine_ls_shift/su_max <0.001
_refine_ls_shift/su_mean <0.001
_refine_ls_structure_factor_coef Fsqd
_refine_ls_weighting_details 'calc w = 1/[\s^2^(Fo^2^)+(0.0529P)^2^] where P = (Fo^2^+2Fc^2^)/3'
_refine_ls_weighting_scheme calc
_refine_ls_wR_factor_gt 0.103
_refine_ls_wR_factor_ref 0.131
_reflns_number_gt 1824
_reflns_number_total 4168
_reflns_threshold_expression I>2\s(I)
_cod_data_source_file ci6126.cif
_cod_data_source_block I
_cod_original_cell_volume 1712.9(3)
_cod_original_sg_symbol_H-M 'P 21/n'
_cod_database_code 2201095
_cod_database_fobs_code 2201095

loop_
_symmetry_equiv_pos_as_xyz
'x, y, z'
'-x+1/2, y+1/2, -z+1/2'
'-x, -y, -z'
'x-1/2, -y-1/2, z-1/2'

loop_
_atom_site_label
_atom_site_fract_x
_atom_site_fract_y
_atom_site_fract_z
_atom_site_U_iso_or_equiv
_atom_site_adp_type
_atom_site_calc_flag
_atom_site_refinement_flags
_atom_site_occupancy
_atom_site_disorder_assembly
_atom_site_disorder_group
_atom_site_type_symbol
S1 0.48346(5) 0.01363(11) 0.21604(3) 0.0472(2) Uani d . 1 . . S
C2 0.54426(17) 0.1918(4) 0.16927(12) 0.0376(6) Uani d . 1 . . C
H2 0.5703(7) 0.329(4) 0.1953(7) 0.0536(19) Uiso calc R 1 . . H
C3 0.46731(17) 0.2622(4) 0.10604(12) 0.0413(7) Uani d . 1 . . C
H3A 0.4541(3) 0.137(2) 0.0758(5) 0.0536(19) Uiso calc R 1 . . H
H3B 0.4980(5) 0.383(2) 0.0873(3) 0.0536(19) Uiso calc R 1 . . H
C4 0.36355(17) 0.3399(4) 0.11473(11) 0.0382(6) Uani d . 1 . . C
H4 0.3261(9) 0.207(3) 0.1238(3) 0.0536(19) Uiso calc R 1 . . H
N5 0.38407(17) 0.4882(4) 0.17049(10) 0.0415(6) Uani d . 1 . . N
H5 0.3539(17) 0.607(4) 0.1624(11) 0.031(7) Uiso d . 1 . . H
C6 0.34809(19) 0.5523(5) 0.26950(13) 0.0485(7) Uani d . 1 . . C
H6 0.3223(7) 0.698(4) 0.2536(5) 0.0536(19) Uiso calc R 1 . . H
C7 0.3479(2) 0.4895(6) 0.32974(15) 0.0596(9) Uani d . 1 . . C
H7 0.3232(7) 0.590(3) 0.3557(7) 0.0536(19) Uiso calc R 1 . . H
C8 0.3825(2) 0.2842(6) 0.35319(15) 0.0615(9) Uani d . 1 . . C
H8 0.3800(2) 0.2415(14) 0.3921(12) 0.0536(19) Uiso calc R 1 . . H
C9 0.42121(19) 0.1450(5) 0.31596(13) 0.0512(8) Uani d . 1 . . C
H9 0.4458(7) 0.003(4) 0.3320(4) 0.0536(19) Uiso calc R 1 . . H
C10 0.42529(17) 0.2063(4) 0.25539(12) 0.0380(6) Uani d . 1 . . C
C11 0.38459(17) 0.4111(4) 0.23052(12) 0.0379(6) Uani d . 1 . . C
C20 0.63783(18) 0.0677(4) 0.16231(12) 0.0413(7) Uani d . 1 . . C
C21 0.73709(18) 0.1488(5) 0.18881(12) 0.0434(7) Uani d . 1 . . C
H21 0.7467(3) 0.284(4) 0.2107(6) 0.0536(19) Uiso calc R 1 . . H
C22 0.8226(2) 0.0324(5) 0.18339(13) 0.0516(8) Uani d . 1 . . C
H22 0.8903(19) 0.0890(17) 0.2018(5) 0.0536(19) Uiso calc R 1 . . H
C23 0.8092(2) -0.1641(6) 0.15139(14) 0.0589(9) Uani d . 1 . . C
H23 0.8658(16) -0.239(2) 0.14774(18) 0.0536(19) Uiso calc R 1 . . H
C24 0.7115(2) -0.2488(6) 0.12479(15) 0.0622(9) Uani d . 1 . . C
H24 0.7026(4) -0.383(4) 0.1035(6) 0.0536(19) Uiso calc R 1 . . H
C25 0.6260(2) -0.1312(5) 0.13005(14) 0.0575(8) Uani d . 1 . . C
H25 0.5550(18) -0.1910(16) 0.1103(5) 0.0536(19) Uiso calc R 1 . . H
C30 0.29268(19) 0.4552(4) 0.05716(12) 0.0404(7) Uani d . 1 . . C
C31 0.1950(2) 0.3696(6) 0.02670(13) 0.0555(8) Uani d . 1 . . C
H31 0.1744(6) 0.230(4) 0.0406(4) 0.0536(19) Uiso calc R 1 . . H
C32 0.1268(3) 0.4819(7) -0.02313(14) 0.0711(10) Uani d . 1 . . C
H32 0.0644(18) 0.4260(18) -0.0422(6) 0.0536(19) Uiso calc R 1 . . H
C33 0.1546(3) 0.6768(7) -0.04321(16) 0.0742(11) Uani d . 1 . . C
H33 0.1104(14) 0.749(2) -0.0746(10) 0.0536(19) Uiso calc R 1 . . H
C34 0.2509(3) 0.7616(6) -0.01491(16) 0.0758(11) Uani d . 1 . . C
H34 0.2703(7) 0.891(4) -0.0290(4) 0.0536(19) Uiso calc R 1 . . H
C35 0.3183(2) 0.6508(5) 0.03482(14) 0.0608(9) Uani d . 1 . . C
H35 0.3881(18) 0.7146(17) 0.0553(6) 0.0536(19) Uiso calc R 1 . . H

loop_
_atom_site_aniso_label
_atom_site_aniso_U_11
_atom_site_aniso_U_22
_atom_site_aniso_U_33
_atom_site_aniso_U_12
_atom_site_aniso_U_13
_atom_site_aniso_U_23
S1 0.0483(4) 0.0415(4) 0.0530(4) 0.0054(3) 0.0166(3) 0.0031(4)
C2 0.0343(14) 0.0359(16) 0.0423(16) 0.0012(11) 0.0111(12) -0.0010(12)
C3 0.0396(15) 0.0418(15) 0.0419(16) 0.0037(12) 0.0113(13) -0.0010(13)
C4 0.0345(14) 0.0373(15) 0.0395(15) -0.0012(12) 0.0058(12) -0.0023(13)
N5 0.0455(13) 0.0372(14) 0.0408(14) 0.0091(11) 0.0112(10) -0.0019(12)
C6 0.0382(15) 0.0592(19) 0.0454(17) 0.0047(13) 0.0083(13) -0.0095(15)
C7 0.0425(16) 0.089(3) 0.0483(19) 0.0101(17) 0.0147(13) -0.013(2)
C8 0.0453(18) 0.101(3) 0.0389(17) 0.0005(18) 0.0129(14) 0.0052(19)
C9 0.0366(15) 0.068(2) 0.0444(18) -0.0007(14) 0.0051(13) 0.0111(16)
C10 0.0267(13) 0.0452(17) 0.0399(15) -0.0014(12) 0.0067(11) 0.0005(13)
C11 0.0290(13) 0.0450(16) 0.0387(15) -0.0026(11) 0.0083(11) -0.0040(13)
C20 0.0358(15) 0.0415(17) 0.0462(16) 0.0022(12) 0.0116(13) 0.0014(13)
C21 0.0374(15) 0.0488(17) 0.0424(16) 0.0009(13) 0.0095(12) 0.0019(14)
C22 0.0345(15) 0.072(2) 0.0461(17) 0.0013(15) 0.0087(13) 0.0074(16)
C23 0.0466(19) 0.075(2) 0.057(2) 0.0241(17) 0.0177(15) 0.0110(18)
C24 0.058(2) 0.0538(19) 0.073(2) 0.0125(16) 0.0178(17) -0.0108(17)
C25 0.0371(16) 0.0526(19) 0.078(2) 0.0017(14) 0.0099(15) -0.0159(17)
C30 0.0359(14) 0.0454(17) 0.0399(15) 0.0035(12) 0.0112(12) 0.0000(13)
C31 0.0477(18) 0.079(2) 0.0402(17) -0.0121(16) 0.0130(15) -0.0007(16)
C32 0.0425(17) 0.120(3) 0.0425(18) -0.0093(19) 0.0006(14) 0.013(2)
C33 0.064(2) 0.103(3) 0.047(2) 0.026(2) 0.0030(18) 0.013(2)
C34 0.080(3) 0.062(2) 0.071(2) 0.005(2) 0.002(2) 0.026(2)
C35 0.0546(18) 0.0503(19) 0.063(2) -0.0034(15) -0.0052(16) 0.0099(17)

loop_
_atom_type_symbol
_atom_type_description
_atom_type_scat_dispersion_real
_atom_type_scat_dispersion_imag
_atom_type_scat_source
C C 0.0033 0.0016 'International Tables Vol C Tables 4.2.6.8 and 6.1.1.4'
H H 0.0000 0.0000 'International Tables Vol C Tables 4.2.6.8 and 6.1.1.4'
N N 0.0061 0.0033 'International Tables Vol C Tables 4.2.6.8 and 6.1.1.4'
S S 0.1246 0.1234 'International Tables Vol C Tables 4.2.6.8 and 6.1.1.4'

loop_
_geom_angle_atom_site_label_1
_geom_angle_atom_site_label_2
_geom_angle_atom_site_label_3
_geom_angle
_geom_angle_publ_flag
C10 S1 C2 102.58(12) y
C20 C2 C3 114.2(2) y
C20 C2 S1 106.58(16) y
C3 C2 S1 112.07(17) y
C20 C2 H2 107.9 ?
C3 C2 H2 107.9 ?
S1 C2 H2 107.9 ?
C2 C3 C4 111.7(2) y
C2 C3 H3A 109.3 ?
C4 C3 H3A 109.3 ?
C2 C3 H3B 109.3 ?
C4 C3 H3B 109.3 ?
H3A C3 H3B 107.9 ?
N5 C4 C30 109.0(2) y
N5 C4 C3 109.64(19) y
C30 C4 C3 114.2(2) y
N5 C4 H4 107.9 ?
C30 C4 H4 107.9 ?
C3 C4 H4 107.9 ?
C11 N5 C4 121.5(2) y
C11 N5 H5 111.2(16) ?
C4 N5 H5 113.5(16) ?
C7 C6 C11 121.2(3) ?
C7 C6 H6 119.4 ?
C11 C6 H6 119.4 ?
C6 C7 C8 120.8(3) ?
C6 C7 H7 119.6 ?
C8 C7 H7 119.6 ?
C7 C8 C9 118.7(3) ?
C7 C8 H8 120.7 ?
C9 C8 H8 120.7 ?
C8 C9 C10 121.9(3) ?
C8 C9 H9 119.1 ?
C10 C9 H9 119.1 ?
C9 C10 C11 119.0(2) y
C9 C10 S1 115.8(2) y
C11 C10 S1 125.2(2) y
N5 C11 C6 117.8(2) y
N5 C11 C10 123.8(2) y
C6 C11 C10 118.3(2) y
C21 C20 C25 118.4(2) ?
C21 C20 C2 120.8(2) ?
C25 C20 C2 120.9(2) ?
C20 C21 C22 120.5(3) ?
C20 C21 H21 119.7 ?
C22 C21 H21 119.7 ?
C23 C22 C21 120.1(3) ?
C23 C22 H22 119.9 ?
C21 C22 H22 119.9 ?
C22 C23 C24 120.5(3) ?
C22 C23 H23 119.7 ?
C24 C23 H23 119.7 ?
C23 C24 C25 119.1(3) ?
C23 C24 H24 120.4 ?
C25 C24 H24 120.4 ?
C20 C25 C24 121.3(3) ?
C20 C25 H25 119.4 ?
C24 C25 H25 119.4 ?
C35 C30 C31 117.2(3) ?
C35 C30 C4 122.5(2) ?
C31 C30 C4 120.1(2) ?
C32 C31 C30 120.5(3) ?
C32 C31 H31 119.7 ?
C30 C31 H31 119.7 ?
C33 C32 C31 120.4(3) ?
C33 C32 H32 119.8 ?
C31 C32 H32 119.8 ?
C32 C33 C34 120.0(3) ?
C32 C33 H33 120.0 ?
C34 C33 H33 120.0 ?
C33 C34 C35 119.5(3) ?
C33 C34 H34 120.2 ?
C35 C34 H34 120.2 ?
C30 C35 C34 122.2(3) ?
C30 C35 H35 118.9 ?
C34 C35 H35 118.9 ?

loop_
_geom_bond_atom_site_label_1
_geom_bond_atom_site_label_2
_geom_bond_site_symmetry_2
_geom_bond_distance
_geom_bond_publ_flag
S1 C10 . 1.770(3) y
S1 C2 . 1.842(2) y
C2 C20 . 1.515(3) y
C2 C3 . 1.524(3) y
C2 H2 . 1.01 ?
C3 C4 . 1.541(3) y
C3 H3A . 0.99 ?
C3 H3B . 0.99 ?
C4 N5 . 1.476(3) y
C4 C30 . 1.509(3) y
C4 H4 . 1.00 ?
N5 C11 . 1.395(3) y
N5 H5 . 0.82(2) ?
C6 C7 . 1.375(4) ?
C6 C11 . 1.399(3) ?
C6 H6 . 0.98 ?
C7 C8 . 1.376(4) ?
C7 H7 . 0.96 ?
C8 C9 . 1.380(4) ?
C8 H8 . 0.90 ?
C9 C10 . 1.396(3) ?
C9 H9 . 0.95 ?
C10 C11 . 1.402(3) y
C20 C21 . 1.381(3) ?
C20 C25 . 1.385(4) ?
C21 C22 . 1.387(3) ?
C21 H21 . 0.94 ?
C22 C23 . 1.369(4) ?
C22 H22 . 0.95 ?
C23 C24 . 1.372(4) ?
C23 H23 . 0.91 ?
C24 C25 . 1.389(4) ?
C24 H24 . 0.93 ?
C25 H25 . 0.99 ?
C30 C35 . 1.368(4) ?
C30 C31 . 1.388(3) ?
C31 C32 . 1.380(4) ?
C31 H31 . 0.97 ?
C32 C33 . 1.354(4) ?
C32 H32 . 0.89 ?
C33 C34 . 1.362(4) ?
C33 H33 . 0.88 ?
C34 C35 . 1.370(4) ?
C34 H34 . 0.91 ?
C35 H35 . 0.99 ?

loop_
_geom_torsion_atom_site_label_1
_geom_torsion_atom_site_label_2
_geom_torsion_atom_site_label_3
_geom_torsion_atom_site_label_4
_geom_torsion
_geom_torsion_publ_flag
C10 S1 C2 C20 151.07(17) y
C10 S1 C2 C3 -83.4(2) y
C20 C2 C3 C4 167.2(2) y
S1 C2 C3 C4 45.9(3) y
C2 C3 C4 N5 45.3(3) y
C2 C3 C4 C30 168.0(2) y
C30 C4 N5 C11 138.0(2) y
C3 C4 N5 C11 -96.3(3) y
C11 C6 C7 C8 -0.7(4) ?
C6 C7 C8 C9 2.3(4) ?
C7 C8 C9 C10 -0.5(4) ?
C8 C9 C10 C11 -3.0(4) ?
C8 C9 C10 S1 176.8(2) ?
C2 S1 C10 C9 -147.55(19) ?
C2 S1 C10 C11 32.2(2) y
C4 N5 C11 C6 -145.6(2) ?
C4 N5 C11 C10 38.4(3) y
C7 C6 C11 N5 -178.9(2) ?
C7 C6 C11 C10 -2.7(4) ?
C9 C10 C11 N5 -179.6(2) ?
S1 C10 C11 N5 0.7(3) y
C9 C10 C11 C6 4.4(3) ?
S1 C10 C11 C6 -175.28(18) ?
C3 C2 C20 C21 119.4(3) ?
S1 C2 C20 C21 -116.3(2) ?
C3 C2 C20 C25 -61.6(3) ?
S1 C2 C20 C25 62.7(3) ?
C25 C20 C21 C22 -0.3(4) ?
C2 C20 C21 C22 178.7(2) ?
C20 C21 C22 C23 0.2(4) ?
C21 C22 C23 C24 -0.4(4) ?
C22 C23 C24 C25 0.7(4) ?
C21 C20 C25 C24 0.7(4) ?
C2 C20 C25 C24 -178.4(3) ?
C23 C24 C25 C20 -0.9(5) ?
N5 C4 C30 C35 58.8(3) ?
C3 C4 C30 C35 -64.2(3) ?
N5 C4 C30 C31 -117.7(3) ?
C3 C4 C30 C31 119.3(3) ?
C35 C30 C31 C32 -1.3(4) ?
C4 C30 C31 C32 175.4(2) ?
C30 C31 C32 C33 0.3(4) ?
C31 C32 C33 C34 1.1(5) ?
C32 C33 C34 C35 -1.5(5) ?
C31 C30 C35 C34 0.9(4) ?
C4 C30 C35 C34 -175.7(3) ?
C33 C34 C35 C30 0.5(5) ?

loop_
_cod_related_entry_id
_cod_related_entry_database
_cod_related_entry_code
1 ChemSpider 531421
